data_7711798
loop_
_publ_author_name
'Singh, Vivek Kumar'
'Joshi, Prakash Chandra'
'Kumar, Hemant'
'Siwatch, Rahul Kumar'
'Jha, Chandan Kumar'
'Nagendran, Selvarajan'

_publ_section_title
;
 Stannylene cyanide and its use as a cyanosilylation catalyst.
;
_journal_issue 44
_journal_name_full 'Dalton transactions (Cambridge, England : 2003)'
_journal_page_first 16906
_journal_page_last 16914
_journal_paper_doi 10.1039/d2dt02721f
_journal_volume 51
_journal_year 2022
_chemical_formula_moiety 'C19 H27 N3 Sn'
_chemical_formula_sum 'C19 H27 N3 Sn'
_chemical_formula_weight 416.16
_space_group_crystal_system triclinic
_space_group_IT_number 2
_space_group_name_Hall '-P 1'
_space_group_name_H-M_alt 'P -1'
_symmetry_Int_Tables_number 2
_atom_sites_solution_primary iterative
_audit_creation_date 2021-12-24
_audit_creation_method
;
Olex2 1.3
(compiled 2020.11.12 svn.r5f609507 for OlexSys, GUI svn.r6408)
;
_audit_update_record
;
2022-03-11 deposited with the CCDC.	2022-10-05 downloaded from the CCDC.
;
_cell_angle_alpha 97.537(7)
_cell_angle_beta 106.002(7)
_cell_angle_gamma 96.018(7)
_cell_formula_units_Z 2
_cell_length_a 9.766(2)
_cell_length_b 10.098(2)
_cell_length_c 10.208(2)
_cell_measurement_reflns_used 9812
_cell_measurement_temperature 100(2)
_cell_measurement_theta_max 28.36
_cell_measurement_theta_min 2.69
_cell_volume 948.8(3)
_computing_cell_refinement 'SAINT V8.40A (Bruker, 2019)'
_computing_data_reduction 'SAINT V8.40A (Bruker, 2019)'
_computing_molecular_graphics 'Olex2 1.3 (Dolomanov et al., 2009)'
_computing_publication_material 'Olex2 1.3 (Dolomanov et al., 2009)'
_computing_structure_refinement 'olex2.refine 1.3 (Bourhis et al., 2015)'
_computing_structure_solution 'olex2.solve 1.3 (Bourhis et al., 2015)'
_diffrn_ambient_temperature 99.95
_diffrn_measured_fraction_theta_full 0.9953
_diffrn_measured_fraction_theta_max 0.9935
_diffrn_measurement_device_type 'Bruker APEX-II CCD'
_diffrn_measurement_method '\f and \w scans'
_diffrn_radiation_type 'Mo K\a'
_diffrn_radiation_wavelength 0.71073
_diffrn_reflns_av_R_equivalents 0.0548
_diffrn_reflns_av_unetI/netI 0.0357
_diffrn_reflns_Laue_measured_fraction_full 0.9953
_diffrn_reflns_Laue_measured_fraction_max 0.9935
_diffrn_reflns_limit_h_max 13
_diffrn_reflns_limit_h_min -13
_diffrn_reflns_limit_k_max 13
_diffrn_reflns_limit_k_min -13
_diffrn_reflns_limit_l_max 13
_diffrn_reflns_limit_l_min -13
_diffrn_reflns_number 26574
_diffrn_reflns_point_group_measured_fraction_full 0.9953
_diffrn_reflns_point_group_measured_fraction_max 0.9935
_diffrn_reflns_theta_full 25.2417
_diffrn_reflns_theta_max 28.36
_diffrn_reflns_theta_min 2.11
_diffrn_source_current 1.0
_diffrn_source_power 0.05
_diffrn_source_voltage 50.0
_diffrn_standards_number 0
_exptl_absorpt_coefficient_mu 1.350
_exptl_absorpt_correction_T_max 0.7344
_exptl_absorpt_correction_T_min 0.6318
_exptl_absorpt_correction_type none
_exptl_absorpt_process_details
;
SADABS-2016/2 (Bruker,2016/2) was used for absorption correction.
wR2(int) was 0.1367 before and 0.0926 after correction.
The Ratio of minimum to maximum transmission is 0.8603.
The \l/2 correction factor is Not present.
;
_exptl_crystal_colour yellow
_exptl_crystal_colour_primary yellow
_exptl_crystal_density_diffrn 1.457
_exptl_crystal_description block
_exptl_crystal_F_000 422.896
_exptl_crystal_size_max 0.44
_exptl_crystal_size_mid 0.21
_exptl_crystal_size_min 0.14
_refine_diff_density_max 0.5532
_refine_diff_density_min -0.4517
_refine_diff_density_rms 0.1012
_refine_ls_d_res_high 0.7482
_refine_ls_d_res_low 9.6742
_refine_ls_goodness_of_fit_ref 1.0356
_refine_ls_hydrogen_treatment constr
_refine_ls_matrix_type full
_refine_ls_number_constraints 44
_refine_ls_number_parameters 212
_refine_ls_number_reflns 4707
_refine_ls_number_restraints 0
_refine_ls_restrained_S_all 1.0356
_refine_ls_R_factor_all 0.0260
_refine_ls_R_factor_gt 0.0250
_refine_ls_shift/su_max 0.0024
_refine_ls_shift/su_mean 0.0000
_refine_ls_structure_factor_coef Fsqd
_refine_ls_weighting_details 'w=1/[\s^2^(Fo^2^)+(0.0380P)^2^+0.8613P] where P=(Fo^2^+2Fc^2^)/3'
_refine_ls_weighting_scheme calc
_refine_ls_wR_factor_gt 0.0703
_refine_ls_wR_factor_ref 0.0717
_reflns_Friedel_coverage 0.0
_reflns_limit_h_max 12
_reflns_limit_h_min -13
_reflns_limit_k_max 13
_reflns_limit_k_min -13
_reflns_limit_l_max 13
_reflns_limit_l_min 0
_reflns_number_gt 4528
_reflns_number_total 4707
_reflns_threshold_expression I>=2u(I)
_cod_data_source_file d2dt02721f2.cif
_cod_data_source_block ATISnC4H4N_1_0m_a
_cod_database_code 7711798
_olex2_refinement_description
;
1. Fixed Uiso
 At 1.2 times of:
  All C(H) groups, All C(H,H) groups
 At 1.5 times of:
  All C(H,H,H) groups
2.a Ternary CH refined with riding coordinates:
 C13(H13), C9(H9)
2.b Secondary CH2 refined with riding coordinates:
 C12(H12a,H12b), C8(H8a,H8b)
2.c Aromatic/amide H refined with riding coordinates:
 C2(H2), C16(H16), C5(H5), C19(H19), C6(H6), C3(H3), C4(H4), C17(H17), C18(H18)
2.d Idealised Me refined as rotating group:
 C14(H14a,H14b,H14c), C15(H15a,H15b,H15c), C10(H10a,H10b,H10c), C11(H11a,H11b,
 H11c)
;
_olex2_submission_special_instructions 'No special instructions were received'

loop_
_space_group_symop_id
_space_group_symop_operation_xyz
1 x,y,z
2 -x,-y,-z

loop_
_atom_site_label
_atom_site_type_symbol
_atom_site_fract_x
_atom_site_fract_y
_atom_site_fract_z
_atom_site_U_iso_or_equiv
_atom_site_adp_type
_atom_site_occupancy
_atom_site_refinement_flags_posn
Sn1 Sn 0.828212(12) 0.616227(12) 0.365475(12) 0.01502(6) Uani 1.000000 .
N1 N 0.63335(18) 0.48177(16) 0.24696(17) 0.0147(3) Uani 1.000000 .
N2 N 0.66190(18) 0.67874(16) 0.44814(17) 0.0144(3) Uani 1.000000 .
N3 N 0.7914(2) 0.74575(18) 0.21201(18) 0.0193(3) Uani 1.000000 .
C7 C 0.5261(2) 0.61924(18) 0.38684(19) 0.0139(3) Uani 1.000000 .
C13 C 0.7771(2) 0.3413(2) 0.1295(2) 0.0168(4) Uani 1.000000 .
H13 H 0.8430(2) 0.4269(2) 0.1382(2) 0.0202(4) Uiso 1.000000 R
C1 C 0.5095(2) 0.51057(19) 0.2676(2) 0.0141(3) Uani 1.000000 .
C12 C 0.6290(2) 0.37645(19) 0.1313(2) 0.0165(4) Uani 1.000000 .
H12a H 0.5678(2) 0.29373(19) 0.1361(2) 0.0198(4) Uiso 1.000000 R
H12b H 0.5834(2) 0.40704(19) 0.0434(2) 0.0198(4) Uiso 1.000000 R
C14 C 0.7624(3) 0.2530(2) -0.0094(2) 0.0218(4) Uani 1.000000 .
H14a H 0.6933(15) 0.1713(9) -0.0219(9) 0.0327(6) Uiso 1.000000 GR
H14b H 0.7282(19) 0.3036(7) -0.0846(3) 0.0327(6) Uiso 1.000000 GR
H14c H 0.8563(5) 0.2276(15) -0.0103(8) 0.0327(6) Uiso 1.000000 GR
C2 C 0.3752(2) 0.4419(2) 0.1784(2) 0.0167(4) Uani 1.000000 .
H2 H 0.3830(2) 0.3824(2) 0.1015(2) 0.0200(4) Uiso 1.000000 R
C8 C 0.7000(2) 0.7771(2) 0.5762(2) 0.0167(4) Uani 1.000000 .
H8a H 0.6415(2) 0.7468(2) 0.6350(2) 0.0201(4) Uiso 1.000000 R
H8b H 0.8023(2) 0.7770(2) 0.6265(2) 0.0201(4) Uiso 1.000000 R
C16 C 0.6682(2) 0.7964(2) 0.1528(2) 0.0213(4) Uani 1.000000 .
H16 H 0.5776(2) 0.7741(2) 0.1681(2) 0.0255(5) Uiso 1.000000 R
C5 C 0.2648(2) 0.6126(2) 0.3910(2) 0.0204(4) Uani 1.000000 .
H5 H 0.2117(2) 0.6529(2) 0.4466(2) 0.0245(5) Uiso 1.000000 R
C15 C 0.8426(3) 0.2682(2) 0.2480(2) 0.0249(4) Uani 1.000000 .
H15a H 0.858(2) 0.3274(8) 0.3363(2) 0.0374(7) Uiso 1.000000 GR
H15b H 0.7771(10) 0.1859(11) 0.2430(13) 0.0374(7) Uiso 1.000000 GR
H15c H 0.9352(11) 0.2441(19) 0.2408(12) 0.0374(7) Uiso 1.000000 GR
C19 C 0.8981(3) 0.8036(2) 0.1644(2) 0.0262(5) Uani 1.000000 .
H19 H 0.9951(3) 0.7869(2) 0.1888(2) 0.0314(6) Uiso 1.000000 R
C6 C 0.4110(2) 0.6563(2) 0.4363(2) 0.0176(4) Uani 1.000000 .
H6 H 0.4404(2) 0.7245(2) 0.5161(2) 0.0212(4) Uiso 1.000000 R
C3 C 0.2351(2) 0.4452(2) 0.1824(2) 0.0206(4) Uani 1.000000 .
H3 H 0.1636(2) 0.3878(2) 0.1085(2) 0.0248(5) Uiso 1.000000 R
C4 C 0.1826(2) 0.5189(2) 0.2771(2) 0.0227(4) Uani 1.000000 .
H4 H 0.0815(2) 0.5041(2) 0.2630(2) 0.0273(5) Uiso 1.000000 R
C9 C 0.6785(2) 0.9228(2) 0.5578(2) 0.0185(4) Uani 1.000000 .
H9 H 0.5820(2) 0.9209(2) 0.4900(2) 0.0222(5) Uiso 1.000000 R
C17 C 0.6960(3) 0.8848(2) 0.0677(3) 0.0286(5) Uani 1.000000 .
H17 H 0.6290(3) 0.9329(2) 0.0141(3) 0.0343(6) Uiso 1.000000 R
C10 C 0.6806(3) 1.0024(2) 0.6963(2) 0.0275(5) Uani 1.000000 .
H10a H 0.7718(9) 0.9990(17) 0.7657(6) 0.0413(7) Uiso 1.000000 GR
H10b H 0.671(2) 1.0966(5) 0.6866(6) 0.0413(7) Uiso 1.000000 GR
H10c H 0.6002(13) 0.9628(13) 0.7256(10) 0.0413(7) Uiso 1.000000 GR
C18 C 0.8427(3) 0.8897(3) 0.0757(3) 0.0342(6) Uani 1.000000 .
H18 H 0.8939(3) 0.9424(3) 0.0289(3) 0.0411(7) Uiso 1.000000 R
C11 C 0.7939(3) 0.9902(2) 0.5026(3) 0.0315(5) Uani 1.000000 .
H11a H 0.7751(14) 1.0816(8) 0.489(2) 0.0473(8) Uiso 1.000000 GR
H11b H 0.8889(4) 0.995(2) 0.5692(10) 0.0473(8) Uiso 1.000000 GR
H11c H 0.7915(16) 0.9372(12) 0.4142(11) 0.0473(8) Uiso 1.000000 GR

loop_
_atom_site_aniso_label
_atom_site_aniso_U_11
_atom_site_aniso_U_22
_atom_site_aniso_U_33
_atom_site_aniso_U_12
_atom_site_aniso_U_13
_atom_site_aniso_U_23
Sn1 0.01130(8) 0.01567(8) 0.01642(8) 0.00170(5) 0.00318(5) -0.00106(5)
N1 0.0137(7) 0.0135(7) 0.0156(8) 0.0008(6) 0.0041(6) -0.0003(6)
N2 0.0157(8) 0.0130(7) 0.0137(7) 0.0022(6) 0.0041(6) -0.0002(6)
N3 0.0191(8) 0.0198(8) 0.0174(8) -0.0021(7) 0.0056(7) 0.0002(6)
C7 0.0170(9) 0.0118(8) 0.0146(8) 0.0027(7) 0.0066(7) 0.0035(6)
C13 0.0130(8) 0.0180(9) 0.0196(9) 0.0039(7) 0.0056(7) 0.0001(7)
C1 0.0143(8) 0.0129(8) 0.0157(8) 0.0018(7) 0.0043(7) 0.0042(7)
C12 0.0159(9) 0.0150(9) 0.0177(9) 0.0021(7) 0.0053(7) -0.0011(7)
C14 0.0268(11) 0.0206(10) 0.0190(10) 0.0064(8) 0.0095(8) -0.0019(8)
C2 0.0162(9) 0.0159(9) 0.0170(9) 0.0021(7) 0.0045(7) -0.0002(7)
C8 0.0182(9) 0.0166(9) 0.0136(9) 0.0026(7) 0.0030(7) -0.0005(7)
C16 0.0200(10) 0.0211(10) 0.0200(10) -0.0006(8) 0.0037(8) 0.0016(8)
C5 0.0189(10) 0.0206(10) 0.0262(10) 0.0046(8) 0.0132(8) 0.0038(8)
C15 0.0289(11) 0.0237(10) 0.0203(10) 0.0121(9) 0.0027(9) -0.0001(8)
C19 0.0257(11) 0.0262(11) 0.0280(11) -0.0034(9) 0.0143(9) 0.0012(9)
C6 0.0198(10) 0.0155(9) 0.0194(9) 0.0015(7) 0.0101(8) 0.0009(7)
C3 0.0151(9) 0.0198(9) 0.0251(10) 0.0016(7) 0.0032(8) 0.0035(8)
C4 0.0137(9) 0.0228(10) 0.0327(12) 0.0016(8) 0.0084(8) 0.0057(9)
C9 0.0242(10) 0.0136(8) 0.0149(9) 0.0024(7) 0.0034(8) -0.0024(7)
C17 0.0345(13) 0.0207(10) 0.0252(11) -0.0045(9) 0.0025(9) 0.0056(9)
C10 0.0412(14) 0.0208(10) 0.0198(10) 0.0065(9) 0.0096(10) -0.0027(8)
C18 0.0397(14) 0.0287(12) 0.0359(13) -0.0070(10) 0.0161(11) 0.0104(10)
C11 0.0445(15) 0.0211(11) 0.0280(12) -0.0063(10) 0.0163(11) -0.0026(9)

loop_
_atom_type_symbol
_atom_type_scat_dispersion_real
_atom_type_scat_dispersion_imag
_atom_type_scat_Cromer_Mann_a1
_atom_type_scat_Cromer_Mann_a2
_atom_type_scat_Cromer_Mann_a3
_atom_type_scat_Cromer_Mann_a4
_atom_type_scat_Cromer_Mann_b1
_atom_type_scat_Cromer_Mann_b2
_atom_type_scat_Cromer_Mann_b3
_atom_type_scat_Cromer_Mann_b4
_atom_type_scat_Cromer_Mann_c
_atom_type_scat_source
_atom_type_scat_dispersion_source
H 0.00000 0.00000 0.49300 0.32291 0.14019 0.04081 10.51090 26.12570 3.14236 57.79970 0.0030380000826 'International Tables Volume C Table 6.1.1.4 (pp. 500-502)' 'Henke, Gullikson and Davis, At. Data and Nucl. Data Tables, 1993, 54, 2'
C 0.00347 0.00161 2.31000 1.02000 1.58860 0.86500 20.84390 10.20750 0.56870 51.65120 0.215599998832 'International Tables Volume C Table 6.1.1.4 (pp. 500-502)' 'Henke, Gullikson and Davis, At. Data and Nucl. Data Tables, 1993, 54, 2'
Sn -0.62110 1.42230 19.18890 19.10050 4.45850 2.46630 5.83030 0.50310 26.89090 83.95710 4.78210020065 'International Tables Volume C Table 6.1.1.4 (pp. 500-502)' 'Henke, Gullikson and Davis, At. Data and Nucl. Data Tables, 1993, 54, 2'
N 0.00653 0.00323 12.21260 3.13220 2.01250 1.16630 0.00570 9.89330 28.99750 0.58260 -11.5290002823 'International Tables Volume C Table 6.1.1.4 (pp. 500-502)' 'Henke, Gullikson and Davis, At. Data and Nucl. Data Tables, 1993, 54, 2'

loop_
_geom_angle_atom_site_label_1
_geom_angle_atom_site_label_2
_geom_angle_atom_site_label_3
_geom_angle
_geom_angle_site_symmetry_1
_geom_angle_site_symmetry_3
_geom_angle_publ_flag
N2 Sn1 N1 74.23(6) . . ?
N3 Sn1 N1 89.99(6) . . ?
N3 Sn1 N2 93.72(7) . . ?
C1 N1 Sn1 117.32(13) . . ?
C12 N1 Sn1 122.76(13) . . ?
C12 N1 C1 119.11(17) . . ?
C7 N2 Sn1 118.80(13) . . ?
C8 N2 Sn1 119.65(13) . . ?
C8 N2 C7 121.37(16) . . ?
C16 N3 Sn1 129.16(14) . . ?
C19 N3 Sn1 123.60(16) . . ?
C19 N3 C16 107.00(18) . . ?
C1 C7 N2 114.18(17) . . ?
C6 C7 N2 121.55(18) . . ?
C6 C7 C1 124.24(18) . . ?
C12 C13 H13 108.62(11) . . ?
C14 C13 H13 108.62(11) . . ?
C14 C13 C12 108.90(17) . . ?
C15 C13 H13 108.62(12) . . ?
C15 C13 C12 112.07(17) . . ?
C15 C13 C14 109.93(17) . . ?
C7 C1 N1 114.69(17) . . ?
C2 C1 N1 120.78(18) . . ?
C2 C1 C7 124.52(17) . . ?
C13 C12 N1 113.89(17) . . ?
H12a C12 N1 108.78(10) . . ?
H12a C12 C13 108.78(11) . . ?
H12b C12 N1 108.78(10) . . ?
H12b C12 C13 108.78(11) . . ?
H12b C12 H12a 107.7 . . ?
H14a C14 C13 109.5 . . ?
H14b C14 C13 109.5 . . ?
H14b C14 H14a 109.5 . . ?
H14c C14 C13 109.5 . . ?
H14c C14 H14a 109.5 . . ?
H14c C14 H14b 109.5 . . ?
H2 C2 C1 113.92(11) . . ?
C3 C2 C1 132.2(2) . . ?
C3 C2 H2 113.92(13) . . ?
H8a C8 N2 108.40(10) . . ?
H8b C8 N2 108.40(10) . . ?
H8b C8 H8a 107.5 . . ?
C9 C8 N2 115.49(16) . . ?
C9 C8 H8a 108.40(11) . . ?
C9 C8 H8b 108.40(11) . . ?
H16 C16 N3 125.14(12) . . ?
C17 C16 N3 109.7(2) . . ?
C17 C16 H16 125.14(15) . . ?
C6 C5 H5 114.85(12) . . ?
C4 C5 H5 114.85(12) . . ?
C4 C5 C6 130.3(2) . . ?
H15a C15 C13 109.5 . . ?
H15b C15 C13 109.5 . . ?
H15b C15 H15a 109.5 . . ?
H15c C15 C13 109.5 . . ?
H15c C15 H15a 109.5 . . ?
H15c C15 H15b 109.5 . . ?
H19 C19 N3 125.22(13) . . ?
C18 C19 N3 109.6(2) . . ?
C18 C19 H19 125.22(15) . . ?
C5 C6 C7 132.44(19) . . ?
H6 C6 C7 113.78(12) . . ?
H6 C6 C5 113.78(12) . . ?
H3 C3 C2 114.90(13) . . ?
C4 C3 C2 130.2(2) . . ?
C4 C3 H3 114.90(13) . . ?
C3 C4 C5 125.7(2) . . ?
H4 C4 C5 117.14(12) . . ?
H4 C4 C3 117.14(13) . . ?
H9 C9 C8 108.56(11) . . ?
C10 C9 C8 108.83(17) . . ?
C10 C9 H9 108.56(13) . . ?
C11 C9 C8 111.58(19) . . ?
C11 C9 H9 108.56(13) . . ?
C11 C9 C10 110.69(18) . . ?
H17 C17 C16 126.63(15) . . ?
C18 C17 C16 106.7(2) . . ?
C18 C17 H17 126.63(14) . . ?
H10a C10 C9 109.5 . . ?
H10b C10 C9 109.5 . . ?
H10b C10 H10a 109.5 . . ?
H10c C10 C9 109.5 . . ?
H10c C10 H10a 109.5 . . ?
H10c C10 H10b 109.5 . . ?
C17 C18 C19 107.0(2) . . ?
H18 C18 C19 126.52(15) . . ?
H18 C18 C17 126.52(14) . . ?
H11a C11 C9 109.5 . . ?
H11b C11 C9 109.5 . . ?
H11b C11 H11a 109.5 . . ?
H11c C11 C9 109.5 . . ?
H11c C11 H11a 109.5 . . ?
H11c C11 H11b 109.5 . . ?

loop_
_geom_bond_atom_site_label_1
_geom_bond_atom_site_label_2
_geom_bond_distance
_geom_bond_site_symmetry_2
_geom_bond_publ_flag
Sn1 N1 2.1649(17) . ?
Sn1 N2 2.1400(17) . ?
Sn1 N3 2.1494(18) . ?
N1 C1 1.338(3) . ?
N1 C12 1.470(2) . ?
N2 C7 1.337(3) . ?
N2 C8 1.466(2) . ?
N3 C16 1.372(3) . ?
N3 C19 1.375(3) . ?
C7 C1 1.489(3) . ?
C7 C6 1.418(3) . ?
C13 H13 1.0000 . ?
C13 C12 1.529(3) . ?
C13 C14 1.535(3) . ?
C13 C15 1.524(3) . ?
C1 C2 1.419(3) . ?
C12 H12a 0.9900 . ?
C12 H12b 0.9900 . ?
C14 H14a 0.9800 . ?
C14 H14b 0.9800 . ?
C14 H14c 0.9800 . ?
C2 H2 0.9500 . ?
C2 C3 1.385(3) . ?
C8 H8a 0.9900 . ?
C8 H8b 0.9900 . ?
C8 C9 1.535(3) . ?
C16 H16 0.9500 . ?
C16 C17 1.381(3) . ?
C5 H5 0.9500 . ?
C5 C6 1.378(3) . ?
C5 C4 1.388(3) . ?
C15 H15a 0.9800 . ?
C15 H15b 0.9800 . ?
C15 H15c 0.9800 . ?
C19 H19 0.9500 . ?
C19 C18 1.380(4) . ?
C6 H6 0.9500 . ?
C3 H3 0.9500 . ?
C3 C4 1.384(3) . ?
C4 H4 0.9500 . ?
C9 H9 1.0000 . ?
C9 C10 1.526(3) . ?
C9 C11 1.530(3) . ?
C17 H17 0.9500 . ?
C17 C18 1.408(4) . ?
C10 H10a 0.9800 . ?
C10 H10b 0.9800 . ?
C10 H10c 0.9800 . ?
C18 H18 0.9500 . ?
C11 H11a 0.9800 . ?
C11 H11b 0.9800 . ?
C11 H11c 0.9800 . ?
